data_7004376
loop_
_publ_author_name
'Wei, Xuehong'
'Cheng, Yanxiang'
'Hitchcock, Peter B.'
'Lappert, Michael F.'

_publ_section_title
;
 Syntheses, structures and reactions of a series of
 \b-diketiminatoyttrium compounds
;
_journal_issue 38
_journal_name_full 'Dalton Transactions'
_journal_page_first 5235
_journal_page_last 5246
_journal_paper_doi 10.1039/b806451b
_journal_year 2008
_chemical_compound_source 'synthesis as described'
_chemical_formula_moiety 'C66 H106 Cl6 Li2 N4 O4 Y2, C4 H10 O'
_chemical_formula_sum 'C70 H116 Cl6 Li2 N4 O5 Y2'
_chemical_formula_weight 1498.07
_space_group_IT_number 15
_symmetry_cell_setting monoclinic
_symmetry_Int_Tables_number 15
_symmetry_space_group_name_Hall '-C 2yc'
_symmetry_space_group_name_H-M 'C 1 2/c 1'
_atom_sites_solution_hydrogens geom
_atom_sites_solution_primary direct
_atom_sites_solution_secondary difmap
_audit_conform_dict_location ftp://ftp.iucr.org/pub/cif_core.dic
_audit_conform_dict_name cif_core.dic
_audit_conform_dict_version 2.2
_audit_creation_date 2003-04-01T10:48:55-00:00
_audit_creation_method 'WinGX routine CIF_UPDATE'
_cell_angle_alpha 90
_cell_angle_beta 122.693(1)
_cell_angle_gamma 90
_cell_formula_units_Z 4
_cell_length_a 30.2936(3)
_cell_length_b 13.7202(2)
_cell_length_c 22.7889(2)
_cell_measurement_reflns_used 25463
_cell_measurement_temperature 173(2)
_cell_measurement_theta_max 25.028
_cell_measurement_theta_min 3.705
_cell_measurement_wavelength 0.71073
_cell_volume 7971.29(18)
_computing_cell_refinement 'HKL Scalepack (Otwinowski & Minor 1997)'
_computing_data_collection 'Collect (Nonius BV, 1997-2000)'
_computing_data_reduction 'HKL Denzo and Scalepack (Otwinowski & Minor 1997)'
_computing_molecular_graphics 'Ortep-3 for Windows (Farrugia, 1997)'
_computing_publication_material 'WinGX publication routines (Farrugia, 1999)'
_computing_structure_refinement 'SHELXL-97 (Sheldrick, 1997)'
_computing_structure_solution 'SHELXS-97 (Sheldrick, 1997)'
_diffrn_ambient_temperature 173(2)
_diffrn_measured_fraction_theta_full 0.992
_diffrn_measured_fraction_theta_max 0.992
_diffrn_measurement_device '95mm CCD camera on \k-goniostat'
_diffrn_measurement_device_type KappaCCD
_diffrn_measurement_method CCD
_diffrn_radiation_monochromator graphite
_diffrn_radiation_probe x-ray
_diffrn_radiation_type MoK\a
_diffrn_radiation_wavelength 0.71073
_diffrn_reflns_av_R_equivalents 0.0473
_diffrn_reflns_av_unetI/netI 0.0308
_diffrn_reflns_limit_h_max 36
_diffrn_reflns_limit_h_min -35
_diffrn_reflns_limit_k_max 14
_diffrn_reflns_limit_k_min -16
_diffrn_reflns_limit_l_max 27
_diffrn_reflns_limit_l_min -26
_diffrn_reflns_number 41119
_diffrn_reflns_theta_full 25.03
_diffrn_reflns_theta_max 25.03
_diffrn_reflns_theta_min 3.79
_exptl_absorpt_coefficient_mu 1.696
_exptl_absorpt_correction_T_max 0.5621
_exptl_absorpt_correction_T_min 0.4907
_exptl_absorpt_correction_type multi-scan
_exptl_absorpt_process_details
;
[c.f. r.h. blessing, acta cryst. (1995), a51, 33-38]
;
_exptl_crystal_colour colourless
_exptl_crystal_density_diffrn 1.248
_exptl_crystal_density_method 'not measured'
_exptl_crystal_description prism
_exptl_crystal_F_000 3160
_exptl_crystal_size_max 0.4
_exptl_crystal_size_mid 0.35
_exptl_crystal_size_min 0.35
_refine_diff_density_max 0.445
_refine_diff_density_min -0.368
_refine_diff_density_rms 0.054
_refine_ls_extinction_coef 0.00042(6)
_refine_ls_extinction_expression Fc^*^=kFc[1+0.001xFc^2^\l^3^/sin(2\q)]^-1/4^
_refine_ls_extinction_method SHELXL
_refine_ls_goodness_of_fit_ref 1.068
_refine_ls_hydrogen_treatment riding
_refine_ls_matrix_type full
_refine_ls_number_parameters 405
_refine_ls_number_reflns 6999
_refine_ls_number_restraints 0
_refine_ls_restrained_S_all 1.068
_refine_ls_R_factor_all 0.0446
_refine_ls_R_factor_gt 0.0336
_refine_ls_shift/su_max 0.004
_refine_ls_shift/su_mean 0
_refine_ls_structure_factor_coef Fsqd
_refine_ls_weighting_details 'calc w=1/[\s^2^(Fo^2^)+(0.0271P)^2^+15.1179P] where P=(Fo^2^+2Fc^2^)/3'
_refine_ls_weighting_scheme calc
_refine_ls_wR_factor_gt 0.071
_refine_ls_wR_factor_ref 0.0753
_reflns_number_gt 6035
_reflns_number_total 6999
_reflns_threshold_expression >2sigma(I)
_cod_data_source_file b806451b.txt
_cod_data_source_block (3b)-mar2603
_cod_original_cell_volume 7971.28(16)
_cod_original_sg_symbol_H-M C2/c
_cod_database_code 7004376

loop_
_symmetry_equiv_pos_as_xyz
'x, y, z'
'-x, y, -z+1/2'
'x+1/2, y+1/2, z'
'-x+1/2, y+1/2, -z+1/2'
'-x, -y, -z'
'x, -y, z-1/2'
'-x+1/2, -y+1/2, -z'
'x+1/2, -y+1/2, z-1/2'

loop_
_atom_site_label
_atom_site_type_symbol
_atom_site_fract_x
_atom_site_fract_y
_atom_site_fract_z
_atom_site_U_iso_or_equiv
_atom_site_adp_type
_atom_site_occupancy
_atom_site_symmetry_multiplicity
_atom_site_calc_flag
_atom_site_refinement_flags
_atom_site_disorder_assembly
_atom_site_disorder_group
Y Y 0.189481(8) 0.771074(17) 0.020514(11) 0.01867(8) Uani 1 1 d . . .
Cl1 Cl 0.28895(2) 0.82912(4) 0.06164(3) 0.02576(15) Uani 1 1 d . . .
Cl2 Cl 0.23301(2) 0.65886(4) 0.13162(3) 0.02770(15) Uani 1 1 d . . .
Cl3 Cl 0.19918(2) 0.90586(4) 0.10800(3) 0.02615(14) Uani 1 1 d . . .
O1 O 0.24316(8) 0.82416(14) 0.27326(10) 0.0377(5) Uani 1 1 d . . .
O2 O 0.33717(7) 0.81966(15) 0.24637(10) 0.0395(5) Uani 1 1 d . . .
O3 O 0 1.2660(5) -0.25 0.1263(19) Uani 1 2 d S . .
N1 N 0.13096(7) 0.87841(14) -0.06739(10) 0.0211(4) Uani 1 1 d . . .
N2 N 0.11135(7) 0.67655(14) -0.03584(10) 0.0215(4) Uani 1 1 d . . .
C1 C 0.09358(9) 0.85118(18) -0.13152(12) 0.0234(5) Uani 1 1 d . . .
C2 C 0.07061(9) 0.75846(18) -0.14794(12) 0.0264(6) Uani 1 1 d . . .
H2 H 0.0468 0.7469 -0.1964 0.032 Uiso 1 1 calc R . .
C3 C 0.07687(9) 0.68001(18) -0.10489(12) 0.0240(5) Uani 1 1 d . . .
C4 C 0.07305(10) 0.9231(2) -0.19094(13) 0.0334(6) Uani 1 1 d . . .
H4A H 0.0544 0.9758 -0.1842 0.05 Uiso 1 1 calc R . .
H4B H 0.049 0.8898 -0.2351 0.05 Uiso 1 1 calc R . .
H4C H 0.1025 0.9504 -0.1921 0.05 Uiso 1 1 calc R . .
C5 C 0.04013(11) 0.5947(2) -0.14188(14) 0.0365(7) Uani 1 1 d . . .
H5A H 0.0586 0.5438 -0.1506 0.055 Uiso 1 1 calc R . .
H5B H 0.0097 0.6168 -0.1863 0.055 Uiso 1 1 calc R . .
H5C H 0.0284 0.5683 -0.1126 0.055 Uiso 1 1 calc R . .
C6 C 0.14701(9) 0.97936(18) -0.05746(12) 0.0225(5) Uani 1 1 d . . .
C7 C 0.12204(10) 1.05483(18) -0.04437(13) 0.0270(6) Uani 1 1 d . . .
C8 C 0.14404(11) 1.1477(2) -0.03456(16) 0.0401(7) Uani 1 1 d . . .
H8 H 0.1278 1.2006 -0.0264 0.048 Uiso 1 1 calc R . .
C9 C 0.18831(12) 1.1665(2) -0.03608(17) 0.0450(8) Uani 1 1 d . . .
H9 H 0.2019 1.2308 -0.0287 0.054 Uiso 1 1 calc R . .
C10 C 0.21243(11) 1.0915(2) -0.04832(15) 0.0386(7) Uani 1 1 d . . .
H10 H 0.243 1.1032 -0.0492 0.046 Uiso 1 1 calc R . .
C11 C 0.19149(9) 0.9992(2) -0.05934(13) 0.0288(6) Uani 1 1 d . . .
H11 H 0.2078 0.9474 -0.0685 0.035 Uiso 1 1 calc R . .
C12 C 0.07298(10) 1.04849(19) -0.03940(14) 0.0313(6) Uani 1 1 d . . .
C13 C 0.02938(12) 1.1131(2) -0.09682(18) 0.0508(8) Uani 1 1 d . . .
H13A H 0.043 1.179 -0.0935 0.076 Uiso 1 1 calc R . .
H13B H -0.0003 1.1159 -0.0908 0.076 Uiso 1 1 calc R . .
H13C H 0.0177 1.0855 -0.1427 0.076 Uiso 1 1 calc R . .
C14 C 0.08793(12) 1.0877(2) 0.03236(17) 0.0455(8) Uani 1 1 d . . .
H14A H 0.1026 1.1534 0.039 0.068 Uiso 1 1 calc R . .
H14B H 0.1141 1.0446 0.069 0.068 Uiso 1 1 calc R . .
H14C H 0.0566 1.0901 0.0348 0.068 Uiso 1 1 calc R . .
C15 C 0.05043(11) 0.9467(2) -0.04623(18) 0.0429(7) Uani 1 1 d . . .
H15A H 0.0403 0.9189 -0.0915 0.064 Uiso 1 1 calc R . .
H15B H 0.0196 0.9508 -0.0429 0.064 Uiso 1 1 calc R . .
H15C H 0.077 0.9051 -0.0087 0.064 Uiso 1 1 calc R . .
C16 C 0.11359(9) 0.58580(18) -0.00155(12) 0.0234(5) Uani 1 1 d . . .
C17 C 0.09215(9) 0.57274(18) 0.03958(12) 0.0248(5) Uani 1 1 d . . .
C18 C 0.09959(10) 0.4815(2) 0.07063(14) 0.0341(6) Uani 1 1 d . . .
H18 H 0.0861 0.4708 0.0992 0.041 Uiso 1 1 calc R . .
C19 C 0.12563(11) 0.4059(2) 0.06188(16) 0.0403(7) Uani 1 1 d . . .
H19 H 0.1295 0.3449 0.0839 0.048 Uiso 1 1 calc R . .
C20 C 0.14589(11) 0.41942(19) 0.02104(16) 0.0373(7) Uani 1 1 d . . .
H20 H 0.1636 0.3678 0.0142 0.045 Uiso 1 1 calc R . .
C21 C 0.14012(10) 0.50922(19) -0.00987(14) 0.0303(6) Uani 1 1 d . . .
H21 H 0.1546 0.5191 -0.0375 0.036 Uiso 1 1 calc R . .
C22 C 0.06257(9) 0.65311(19) 0.05275(13) 0.0279(6) Uani 1 1 d . . .
C23 C 0.10057(11) 0.7343(2) 0.09665(16) 0.0398(7) Uani 1 1 d . . .
H23A H 0.1295 0.7072 0.1405 0.06 Uiso 1 1 calc R . .
H23B H 0.0821 0.7836 0.1066 0.06 Uiso 1 1 calc R . .
H23C H 0.1146 0.7644 0.071 0.06 Uiso 1 1 calc R . .
C24 C 0.01702(10) 0.6952(2) -0.01604(14) 0.0331(6) Uani 1 1 d . . .
H24A H -0.0073 0.6428 -0.044 0.05 Uiso 1 1 calc R . .
H24B H 0.0308 0.7253 -0.042 0.05 Uiso 1 1 calc R . .
H24C H -0.0015 0.7445 -0.006 0.05 Uiso 1 1 calc R . .
C25 C 0.03811(12) 0.6127(2) 0.09198(16) 0.0441(7) Uani 1 1 d . . .
H25A H 0.0134 0.5604 0.0645 0.066 Uiso 1 1 calc R . .
H25B H 0.0195 0.665 0.0992 0.066 Uiso 1 1 calc R . .
H25C H 0.0659 0.5868 0.1373 0.066 Uiso 1 1 calc R . .
C26 C 0.24250(15) 0.7548(2) 0.3190(2) 0.0572(9) Uani 1 1 d . . .
H26A H 0.2058 0.7366 0.3017 0.069 Uiso 1 1 calc R . .
H26B H 0.2581 0.7839 0.3659 0.069 Uiso 1 1 calc R . .
C27 C 0.27181(16) 0.6685(3) 0.3235(2) 0.0661(10) Uani 1 1 d . . .
H27A H 0.2712 0.6215 0.3555 0.099 Uiso 1 1 calc R . .
H27B H 0.3082 0.6866 0.341 0.099 Uiso 1 1 calc R . .
H27C H 0.2559 0.6391 0.2772 0.099 Uiso 1 1 calc R . .
C28 C 0.22897(13) 0.9203(2) 0.28270(17) 0.0478(8) Uani 1 1 d . . .
H28A H 0.2397 0.9682 0.2602 0.057 Uiso 1 1 calc R . .
H28B H 0.2486 0.9353 0.3332 0.057 Uiso 1 1 calc R . .
C29 C 0.17197(15) 0.9318(3) 0.2533(2) 0.0641(10) Uani 1 1 d . . .
H29A H 0.1649 0.9984 0.2617 0.096 Uiso 1 1 calc R . .
H29B H 0.1611 0.8855 0.2759 0.096 Uiso 1 1 calc R . .
H29C H 0.1523 0.9191 0.2031 0.096 Uiso 1 1 calc R . .
C30 C 0.36277(11) 0.7280(2) 0.25256(16) 0.0481(8) Uani 1 1 d . . .
H30A H 0.3701 0.7243 0.2152 0.058 Uiso 1 1 calc R . .
H30B H 0.3384 0.6744 0.2449 0.058 Uiso 1 1 calc R . .
C31 C 0.41284(13) 0.7127(3) 0.32109(16) 0.0567(9) Uani 1 1 d . . .
H31A H 0.4277 0.6493 0.3211 0.085 Uiso 1 1 calc R . .
H31B H 0.406 0.7143 0.3584 0.085 Uiso 1 1 calc R . .
H31C H 0.4377 0.7645 0.3287 0.085 Uiso 1 1 calc R . .
C32 C 0.36609(13) 0.8999(3) 0.24331(17) 0.0548(9) Uani 1 1 d . . .
H32A H 0.3727 0.889 0.2057 0.066 Uiso 1 1 calc R . .
H32B H 0.4004 0.9057 0.288 0.066 Uiso 1 1 calc R . .
C33 C 0.33532(15) 0.9903(3) 0.2295(2) 0.0813(13) Uani 1 1 d . . .
H33A H 0.3549 1.0458 0.2277 0.122 Uiso 1 1 calc R . .
H33B H 0.329 1.0006 0.267 0.122 Uiso 1 1 calc R . .
H33C H 0.3017 0.9844 0.1849 0.122 Uiso 1 1 calc R . .
C34 C 0.0454(3) 1.3167(5) -0.2271(4) 0.144(3) Uani 1 1 d . . .
H34A H 0.0562 1.3492 -0.1825 0.173 Uiso 1 1 calc R . .
H34B H 0.0388 1.3679 -0.2615 0.173 Uiso 1 1 calc R . .
C35 C 0.0867(3) 1.2564(7) -0.2171(4) 0.188(4) Uani 1 1 d . . .
H35A H 0.1182 1.296 -0.2009 0.283 Uiso 1 1 calc R . .
H35B H 0.0766 1.2249 -0.2613 0.283 Uiso 1 1 calc R . .
H35C H 0.0941 1.2065 -0.1822 0.283 Uiso 1 1 calc R . .
Li1 Li 0.26040(17) 0.8060(3) 0.2033(2) 0.0325(10) Uani 1 1 d . . .

loop_
_atom_site_aniso_label
_atom_site_aniso_U_11
_atom_site_aniso_U_22
_atom_site_aniso_U_33
_atom_site_aniso_U_23
_atom_site_aniso_U_13
_atom_site_aniso_U_12
Y 0.01581(12) 0.02001(13) 0.01849(12) -0.00205(10) 0.00814(9) 0.00023(9)
Cl1 0.0200(3) 0.0316(4) 0.0267(3) -0.0110(3) 0.0133(3) -0.0057(2)
Cl2 0.0292(3) 0.0228(3) 0.0239(3) 0.0016(2) 0.0096(3) 0.0009(3)
Cl3 0.0287(3) 0.0234(3) 0.0240(3) -0.0040(2) 0.0127(3) 0.0029(2)
O1 0.0521(12) 0.0312(11) 0.0381(11) 0.0047(9) 0.0298(10) 0.0034(9)
O2 0.0310(10) 0.0480(13) 0.0356(11) -0.0062(9) 0.0154(9) -0.0042(9)
O3 0.105(4) 0.171(6) 0.119(4) 0 0.072(4) 0
N1 0.0203(10) 0.0201(11) 0.0239(10) 0.0007(8) 0.0126(9) 0.0033(8)
N2 0.0197(10) 0.0211(11) 0.0230(10) -0.0014(8) 0.0111(9) -0.0023(8)
C1 0.0197(12) 0.0285(14) 0.0228(12) 0.0018(11) 0.0120(11) 0.0043(11)
C2 0.0232(13) 0.0320(15) 0.0190(12) -0.0025(11) 0.0082(11) -0.0011(11)
C3 0.0206(12) 0.0260(14) 0.0243(13) -0.0051(11) 0.0114(11) -0.0015(10)
C4 0.0328(15) 0.0339(16) 0.0275(14) 0.0048(12) 0.0124(12) 0.0045(12)
C5 0.0336(15) 0.0388(17) 0.0288(14) -0.0070(12) 0.0115(12) -0.0118(13)
C6 0.0212(12) 0.0222(13) 0.0206(12) 0.0039(10) 0.0089(10) 0.0020(10)
C7 0.0252(13) 0.0248(14) 0.0326(14) 0.0004(11) 0.0167(12) 0.0009(11)
C8 0.0426(17) 0.0232(15) 0.0612(19) -0.0045(14) 0.0325(16) -0.0007(13)
C9 0.0445(18) 0.0284(16) 0.070(2) -0.0035(15) 0.0358(17) -0.0103(13)
C10 0.0297(15) 0.0406(17) 0.0520(18) 0.0045(14) 0.0263(14) -0.0034(13)
C11 0.0235(13) 0.0337(16) 0.0320(14) 0.0043(12) 0.0167(12) 0.0053(11)
C12 0.0265(14) 0.0258(15) 0.0459(16) -0.0016(12) 0.0225(13) 0.0033(11)
C13 0.0370(17) 0.050(2) 0.069(2) 0.0096(17) 0.0307(17) 0.0171(15)
C14 0.0441(18) 0.0454(19) 0.061(2) -0.0115(16) 0.0376(17) -0.0012(14)
C15 0.0349(16) 0.0383(17) 0.074(2) -0.0068(16) 0.0411(16) -0.0027(13)
C16 0.0183(12) 0.0217(13) 0.0234(12) -0.0028(10) 0.0068(10) -0.0058(10)
C17 0.0176(12) 0.0246(14) 0.0262(13) -0.0003(11) 0.0077(11) -0.0023(10)
C18 0.0321(14) 0.0322(16) 0.0403(15) 0.0058(13) 0.0211(13) -0.0022(12)
C19 0.0382(16) 0.0245(15) 0.0564(19) 0.0081(14) 0.0244(15) -0.0008(13)
C20 0.0325(15) 0.0209(15) 0.0592(19) -0.0044(13) 0.0252(15) -0.0006(11)
C21 0.0279(14) 0.0247(14) 0.0402(15) -0.0043(12) 0.0198(12) -0.0033(11)
C22 0.0241(13) 0.0288(14) 0.0306(14) 0.0014(11) 0.0147(12) 0.0002(11)
C23 0.0330(15) 0.0405(17) 0.0453(17) -0.0129(14) 0.0207(14) -0.0018(13)
C24 0.0269(14) 0.0324(15) 0.0419(16) 0.0034(13) 0.0199(13) 0.0032(12)
C25 0.0452(18) 0.050(2) 0.0498(18) 0.0093(15) 0.0342(16) 0.0085(15)
C26 0.074(2) 0.049(2) 0.070(2) 0.0202(18) 0.053(2) 0.0120(18)
C27 0.082(3) 0.045(2) 0.072(3) 0.0149(19) 0.042(2) 0.0087(19)
C28 0.070(2) 0.0364(18) 0.0469(18) -0.0085(14) 0.0379(18) -0.0007(16)
C29 0.073(3) 0.053(2) 0.069(2) 0.0016(19) 0.040(2) 0.0206(19)
C30 0.0314(16) 0.058(2) 0.0449(17) -0.0060(16) 0.0141(14) 0.0056(15)
C31 0.0472(19) 0.077(3) 0.0370(17) 0.0031(17) 0.0174(15) 0.0058(18)
C32 0.0413(18) 0.064(2) 0.0453(19) -0.0112(17) 0.0142(16) -0.0178(17)
C33 0.050(2) 0.052(2) 0.089(3) -0.002(2) 0.003(2) -0.0135(19)
C34 0.180(7) 0.125(5) 0.213(8) 0.001(5) 0.162(7) -0.014(5)
C35 0.119(6) 0.274(11) 0.183(8) 0.102(7) 0.089(6) 0.028(6)
Li1 0.030(2) 0.034(3) 0.029(2) -0.0002(19) 0.013(2) 0.0027(19)

loop_
_atom_type_symbol
_atom_type_description
_atom_type_scat_dispersion_real
_atom_type_scat_dispersion_imag
_atom_type_scat_source
C C 0.0033 0.0016 'International Tables Vol C Tables 4.2.6.8 and 6.1.1.4'
H H 0 0 'International Tables Vol C Tables 4.2.6.8 and 6.1.1.4'
Cl Cl 0.1484 0.1585 'International Tables Vol C Tables 4.2.6.8 and 6.1.1.4'
N N 0.0061 0.0033 'International Tables Vol C Tables 4.2.6.8 and 6.1.1.4'
Y Y -2.7962 3.5667 'International Tables Vol C Tables 4.2.6.8 and 6.1.1.4'
O O 0.0106 0.006 'International Tables Vol C Tables 4.2.6.8 and 6.1.1.4'
Li Li -0.0003 0.0001 'International Tables Vol C Tables 4.2.6.8 and 6.1.1.4'

loop_
_geom_angle_atom_site_label_1
_geom_angle_atom_site_label_2
_geom_angle_atom_site_label_3
_geom_angle
_geom_angle_site_symmetry_1
_geom_angle_site_symmetry_3
_geom_angle_publ_flag
N1 Y N2 78.94(7) . . ?
N1 Y Cl3 85.92(5) . . ?
N2 Y Cl3 117.81(5) . . ?
N1 Y Cl2 161.05(5) . . ?
N2 Y Cl2 92.06(5) . . ?
Cl3 Y Cl2 83.61(2) . . ?
N1 Y Cl1 94.75(5) . 7_565 ?
N2 Y Cl1 83.67(5) . 7_565 ?
Cl3 Y Cl1 158.09(2) . 7_565 ?
Cl2 Y Cl1 100.85(2) . 7_565 ?
N1 Y Cl1 107.07(5) . . ?
N2 Y Cl1 158.67(5) . . ?
Cl3 Y Cl1 83.341(19) . . ?
Cl2 Y Cl1 87.37(2) . . ?
Cl1 Y Cl1 75.52(2) 7_565 . ?
Y Cl1 Y 104.48(2) 7_565 . ?
Li1 Cl2 Y 88.44(10) . . ?
Li1 Cl3 Y 90.01(11) . . ?
C26 O1 C28 112.4(2) . . ?
C26 O1 Li1 129.3(2) . . ?
C28 O1 Li1 118.3(2) . . ?
C32 O2 C30 111.3(2) . . ?
C32 O2 Li1 129.3(2) . . ?
C30 O2 Li1 113.0(2) . . ?
C34 O3 C34 118.9(8) . 2_554 ?
C1 N1 C6 117.14(19) . . ?
C1 N1 Y 124.39(16) . . ?
C6 N1 Y 115.69(14) . . ?
C3 N2 C16 116.28(19) . . ?
C3 N2 Y 122.17(15) . . ?
C16 N2 Y 115.70(14) . . ?
N1 C1 C2 123.6(2) . . ?
N1 C1 C4 119.7(2) . . ?
C2 C1 C4 116.7(2) . . ?
C3 C2 C1 130.7(2) . . ?
N2 C3 C2 125.1(2) . . ?
N2 C3 C5 119.8(2) . . ?
C2 C3 C5 115.0(2) . . ?
C11 C6 C7 120.1(2) . . ?
C11 C6 N1 115.5(2) . . ?
C7 C6 N1 124.4(2) . . ?
C8 C7 C6 116.1(2) . . ?
C8 C7 C12 115.6(2) . . ?
C6 C7 C12 128.3(2) . . ?
C9 C8 C7 123.3(3) . . ?
C10 C9 C8 119.7(3) . . ?
C9 C10 C11 118.8(2) . . ?
C10 C11 C6 122.0(2) . . ?
C15 C12 C14 106.7(2) . . ?
C15 C12 C13 108.0(2) . . ?
C14 C12 C13 109.1(2) . . ?
C15 C12 C7 115.9(2) . . ?
C14 C12 C7 108.3(2) . . ?
C13 C12 C7 108.7(2) . . ?
C21 C16 C17 120.0(2) . . ?
C21 C16 N2 115.8(2) . . ?
C17 C16 N2 124.2(2) . . ?
C18 C17 C16 116.4(2) . . ?
C18 C17 C22 119.5(2) . . ?
C16 C17 C22 124.1(2) . . ?
C19 C18 C17 123.3(2) . . ?
C20 C19 C18 119.6(3) . . ?
C19 C20 C21 119.0(3) . . ?
C20 C21 C16 121.6(2) . . ?
C23 C22 C24 109.8(2) . . ?
C23 C22 C25 108.2(2) . . ?
C24 C22 C25 106.2(2) . . ?
C23 C22 C17 109.7(2) . . ?
C24 C22 C17 111.4(2) . . ?
C25 C22 C17 111.5(2) . . ?
O1 C26 C27 110.4(3) . . ?
O1 C28 C29 113.5(3) . . ?
O2 C30 C31 114.5(3) . . ?
O2 C32 C33 108.8(3) . . ?
O3 C34 C35 112.6(7) . . ?
O1 Li1 O2 110.2(2) . . ?
O1 Li1 Cl3 104.62(19) . . ?
O2 Li1 Cl3 121.5(2) . . ?
O1 Li1 Cl2 120.7(2) . . ?
O2 Li1 Cl2 107.01(19) . . ?
Cl3 Li1 Cl2 92.83(15) . . ?

loop_
_geom_bond_atom_site_label_1
_geom_bond_atom_site_label_2
_geom_bond_distance
_geom_bond_site_symmetry_2
_geom_bond_publ_flag
Y N1 2.3427(19) . ?
Y N2 2.3768(19) . ?
Y Cl3 2.6169(6) . ?
Y Cl2 2.6294(6) . ?
Y Cl1 2.6727(6) 7_565 ?
Y Cl1 2.7462(6) . ?
Cl1 Y 2.6727(6) 7_565 ?
Cl2 Li1 2.443(5) . ?
Cl3 Li1 2.384(4) . ?
O1 C26 1.420(3) . ?
O1 C28 1.439(3) . ?
O1 Li1 1.943(5) . ?
O2 C32 1.431(4) . ?
O2 C30 1.443(4) . ?
O2 Li1 1.985(5) . ?
O3 C34 1.368(7) . ?
O3 C34 1.368(7) 2_554 ?
N1 C1 1.330(3) . ?
N1 C6 1.445(3) . ?
N2 C3 1.339(3) . ?
N2 C16 1.452(3) . ?
C1 C2 1.400(3) . ?
C1 C4 1.512(3) . ?
C2 C3 1.399(3) . ?
C3 C5 1.519(3) . ?
C6 C11 1.398(3) . ?
C6 C7 1.406(3) . ?
C7 C8 1.399(4) . ?
C7 C12 1.553(3) . ?
C8 C9 1.384(4) . ?
C9 C10 1.374(4) . ?
C10 C11 1.379(4) . ?
C12 C15 1.525(4) . ?
C12 C14 1.539(4) . ?
C12 C13 1.541(4) . ?
C16 C21 1.397(3) . ?
C16 C17 1.411(3) . ?
C17 C18 1.395(4) . ?
C17 C22 1.549(3) . ?
C18 C19 1.382(4) . ?
C19 C20 1.376(4) . ?
C20 C21 1.383(4) . ?
C22 C23 1.524(4) . ?
C22 C24 1.536(4) . ?
C22 C25 1.540(4) . ?
C26 C27 1.449(5) . ?
C28 C29 1.485(5) . ?
C30 C31 1.492(4) . ?
C32 C33 1.480(5) . ?
C34 C35 1.412(9) . ?
